data_4306926
loop_
_publ_author_name
'Chunyan Sun'
'Yangguang Li'
'Enbo Wang'
'Dongrong Xiao'
'Haiyan An'
'Lin Xu'

_publ_section_title
;
A Series of New Organic-Inorganic Molybdenum Arsenate Complexes Based on
[(ZnO6)(As3O3)2Mo6O18]4- and [HxAs2Mo6O26](6-x)- Clusters as SBUs
;
_journal_name_full 'Inorganic Chemistry'
_journal_page_first 1563
_journal_page_last 1574
_journal_paper_doi 10.1021/ic061227j
_journal_volume 46
_journal_year 2007
_chemical_formula_sum 'C50 H62 As6 Mo6 N10 O41 Zn3'
_chemical_formula_weight 2680.37
_chemical_name_systematic
; 
 ? 
;
_space_group_IT_number 13
_symmetry_cell_setting monoclinic
_symmetry_space_group_name_Hall '-P 2yac'
_symmetry_space_group_name_H-M 'P 1 2/n 1'
_atom_sites_solution_hydrogens geom
_atom_sites_solution_primary direct
_atom_sites_solution_secondary difmap
_audit_creation_method SHELXL-97
_cell_angle_alpha 90.00
_cell_angle_beta 92.26(3)
_cell_angle_gamma 90.00
_cell_formula_units_Z 2
_cell_length_a 18.349(4)
_cell_length_b 11.471(2)
_cell_length_c 22.932(5)
_cell_measurement_reflns_used 33056
_cell_measurement_temperature 293(2)
_cell_measurement_theta_max 25.00
_cell_measurement_theta_min 3.20
_cell_volume 4823.0(17)
_computing_cell_refinement 'RAPID AUTO'
_computing_data_collection 'RAPID AUTO'
_computing_data_reduction 'RAPID AUTO'
_computing_molecular_graphics 'Bruker SHELXTL'
_computing_publication_material 'Bruker SHELXTL'
_computing_structure_refinement 'SHELXL-97 (Sheldrick, 1997)'
_computing_structure_solution 'SHELXS-97 (Sheldrick, 1990)'
_diffrn_ambient_temperature 293(2)
_diffrn_detector_area_resol_mean '100x100 microns'
_diffrn_measured_fraction_theta_full 0.950
_diffrn_measured_fraction_theta_max 0.950
_diffrn_measurement_device_type 'Rigaku R-AXIS RAPID IP diffractomete'
_diffrn_measurement_method 'Oscillation scans'
_diffrn_radiation_monochromator graphite
_diffrn_radiation_source 'fine-focus sealed tube'
_diffrn_radiation_type MoK\a
_diffrn_radiation_wavelength 0.71073
_diffrn_reflns_av_R_equivalents 0.0926
_diffrn_reflns_av_sigmaI/netI 0.1024
_diffrn_reflns_limit_h_max 18
_diffrn_reflns_limit_h_min -21
_diffrn_reflns_limit_k_max 13
_diffrn_reflns_limit_k_min -13
_diffrn_reflns_limit_l_max 27
_diffrn_reflns_limit_l_min -27
_diffrn_reflns_number 33056
_diffrn_reflns_theta_full 25.00
_diffrn_reflns_theta_max 25.00
_diffrn_reflns_theta_min 3.20
_diffrn_standards_decay_% 0
_diffrn_standards_interval_count 0
_diffrn_standards_interval_time .
_diffrn_standards_number 0
_exptl_absorpt_coefficient_mu 3.609
_exptl_absorpt_correction_T_max 0.486
_exptl_absorpt_correction_T_min 0.379
_exptl_absorpt_process_details 'ABSCOR by T.Higashi    8 March, 1995'
_exptl_crystal_colour colorless
_exptl_crystal_density_diffrn 1.846
_exptl_crystal_density_method 'not measured'
_exptl_crystal_description block
_exptl_crystal_F_000 2600
_exptl_crystal_size_max 0.28
_exptl_crystal_size_mid 0.24
_exptl_crystal_size_min 0.20
_refine_diff_density_max 0.790
_refine_diff_density_min -0.579
_refine_diff_density_rms 0.141
_refine_ls_extinction_method none
_refine_ls_goodness_of_fit_ref 0.869
_refine_ls_hydrogen_treatment mixed
_refine_ls_matrix_type full
_refine_ls_number_parameters 640
_refine_ls_number_reflns 8076
_refine_ls_number_restraints 284
_refine_ls_restrained_S_all 0.871
_refine_ls_R_factor_all 0.1320
_refine_ls_R_factor_gt 0.0531
_refine_ls_shift/su_max 0.001
_refine_ls_shift/su_mean 0.000
_refine_ls_structure_factor_coef Fsqd
_refine_ls_weighting_details 'calc w=1/[\s^2^(Fo^2^)+(0.0000P)^2^+0.0000P] where P=(Fo^2^+2Fc^2^)/3'
_refine_ls_weighting_scheme calc
_refine_ls_wR_factor_gt 0.0820
_refine_ls_wR_factor_ref 0.0964
_reflns_number_gt 3913
_reflns_number_total 8076
_reflns_threshold_expression >2sigma(I)
_cod_data_source_file ic061227jsi20060704_031227.cif
_cod_data_source_block s68a
_cod_database_code 4306926

loop_
_symmetry_equiv_pos_as_xyz
'x, y, z'
'-x+1/2, y, -z+1/2'
'-x, -y, -z'
'x-1/2, -y, z-1/2'

loop_
_atom_site_label
_atom_site_type_symbol
_atom_site_fract_x
_atom_site_fract_y
_atom_site_fract_z
_atom_site_U_iso_or_equiv
_atom_site_adp_type
_atom_site_occupancy
_atom_site_symmetry_multiplicity
_atom_site_calc_flag
_atom_site_refinement_flags
_atom_site_disorder_assembly
_atom_site_disorder_group
Zn1 Zn 0.5000 0.5000 0.0000 0.0267(4) Uani 1 2 d S . .
Zn2 Zn 0.7500 0.95096(9) -0.2500 0.0355(5) Uani 1 2 d S . .
Zn3 Zn 0.7500 0.95708(9) 0.2500 0.0360(4) Uani 1 2 d S . .
As1 As 0.68641(6) 0.53617(7) 0.00077(5) 0.0420(3) Uani 1 1 d . . .
As2 As 0.59066(6) 0.72705(6) 0.06790(4) 0.0372(3) Uani 1 1 d . . .
As3 As 0.41299(6) 0.28152(6) 0.07349(4) 0.0394(3) Uani 1 1 d . . .
Mo1 Mo 0.60272(5) 0.31725(5) 0.08064(4) 0.0353(2) Uani 1 1 d . . .
Mo2 Mo 0.49864(5) 0.51563(5) 0.14607(4) 0.0347(2) Uani 1 1 d . . .
Mo3 Mo 0.39934(5) 0.70312(5) 0.06556(4) 0.0362(3) Uani 1 1 d . . .
O1 O 0.4831(3) 0.3869(3) 0.0681(3) 0.0342(17) Uani 1 1 d . . .
O2 O 0.6088(3) 0.4460(4) 0.0034(3) 0.0341(17) Uani 1 1 d . . .
O3 O 0.5172(3) 0.6267(3) 0.0634(3) 0.0326(18) Uani 1 1 d . . .
O4 O 0.5905(3) 0.4526(4) 0.1272(3) 0.0354(17) Uani 1 1 d . . .
O5 O 0.4072(3) 0.5742(4) 0.1194(3) 0.0361(17) Uani 1 1 d . . .
O6 O 0.6654(4) 0.6331(4) 0.0574(3) 0.045(2) Uani 1 1 d . . .
O7 O 0.4178(3) 0.2154(3) 0.0039(3) 0.0364(18) Uani 1 1 d . . .
O8 O 0.3358(3) 0.3726(4) 0.0607(3) 0.0428(19) Uani 1 1 d . . .
O9 O 0.6945(3) 0.3103(4) 0.0848(3) 0.0384(17) Uani 1 1 d . . .
O10 O 0.5739(4) 0.2096(4) 0.1273(3) 0.055(2) Uani 1 1 d . . .
O11 O 0.4689(4) 0.4115(4) 0.1931(3) 0.053(2) Uani 1 1 d . . .
O12 O 0.5289(4) 0.6290(4) 0.1888(3) 0.048(2) Uani 1 1 d . . .
O13 O 0.4198(3) 0.7648(3) -0.0103(3) 0.0367(19) Uani 1 1 d . . .
O14 O 0.4317(4) 0.8146(4) 0.1084(3) 0.056(2) Uani 1 1 d . . .
O15 O 0.3089(4) 0.7154(4) 0.0637(3) 0.051(2) Uani 1 1 d . . .
C1 C 0.8033(7) 0.9045(8) -0.1217(5) 0.055(3) Uani 1 1 d . . .
H1A H 0.8429 0.8759 -0.1413 0.065 Uiso 1 1 calc R . .
C2 C 0.8079(6) 0.9041(7) -0.0630(5) 0.055(3) Uani 1 1 d . . .
H2A H 0.8502 0.8785 -0.0433 0.066 Uiso 1 1 calc R . .
C3 C 0.7471(6) 0.9435(6) -0.0312(4) 0.037(3) Uani 1 1 d . . .
C4 C 0.6874(6) 0.9815(6) -0.0645(4) 0.038(3) Uani 1 1 d . . .
H4A H 0.6461 1.0077 -0.0463 0.046 Uiso 1 1 calc R . .
C5 C 0.6884(5) 0.9811(6) -0.1239(4) 0.033(2) Uani 1 1 d . . .
H5A H 0.6477 1.0084 -0.1451 0.040 Uiso 1 1 calc R . .
C6 C 0.7877(6) 0.8729(6) 0.1249(4) 0.045(3) Uani 1 1 d . . .
H6A H 0.8146 0.8182 0.1466 0.054 Uiso 1 1 calc R . .
C7 C 0.7880(6) 0.8651(7) 0.0661(4) 0.049(3) Uani 1 1 d . . .
H7A H 0.8141 0.8060 0.0486 0.058 Uiso 1 1 calc R . .
C8 C 0.7497(6) 0.9450(7) 0.0325(5) 0.042(3) Uani 1 1 d . . .
C9 C 0.7121(6) 1.0320(7) 0.0639(4) 0.057(3) Uani 1 1 d . . .
H9A H 0.6852 1.0886 0.0435 0.068 Uiso 1 1 calc R . .
C10 C 0.7147(6) 1.0334(6) 0.1219(4) 0.050(3) Uani 1 1 d . . .
H10A H 0.6900 1.0924 0.1407 0.060 Uiso 1 1 calc R . .
C11 C 0.7055(7) 1.2074(8) -0.2199(6) 0.073(4) Uani 1 1 d U . .
H11A H 0.6704 1.1670 -0.1998 0.088 Uiso 1 1 calc R . .
C12 C 0.7058(7) 1.3258(7) -0.2154(6) 0.072(4) Uani 1 1 d U . .
C13 C 0.7126(6) 0.6967(6) -0.2120(4) 0.042(3) Uani 1 1 d . . .
H13A H 0.6857 0.7370 -0.1849 0.051 Uiso 1 1 calc R . .
C14 C 0.7116(6) 0.5814(6) -0.2106(5) 0.063(4) Uani 1 1 d . . .
H14A H 0.6847 0.5430 -0.1829 0.075 Uiso 1 1 calc R . .
C15 C 0.7500 0.5180(9) -0.2500 0.041(4) Uani 1 2 d S . .
C16 C 0.7500 0.3875(9) -0.2500 0.051(5) Uani 1 2 d S . .
C17 C 0.7040(5) 0.7039(6) 0.2156(4) 0.038(3) Uani 1 1 d . . .
H17A H 0.6698 0.7446 0.1924 0.046 Uiso 1 1 calc R . .
C18 C 0.7058(5) 0.5834(5) 0.2134(4) 0.038(2) Uani 1 1 d . . .
H18A H 0.6759 0.5449 0.1860 0.045 Uiso 1 1 calc R . .
C19 C 0.7500 0.5199(7) 0.2500 0.032(4) Uani 1 2 d S . .
C20 C 0.7500 0.3916(9) 0.2500 0.046(4) Uani 1 2 d S . .
C21 C 0.6897(5) 1.2085(5) 0.2480(4) 0.038(3) Uani 1 1 d . . .
H21A H 0.6460 1.1674 0.2473 0.046 Uiso 1 1 calc R . .
C22 C 0.6860(5) 1.3293(6) 0.2468(5) 0.044(3) Uani 1 1 d . . .
N1 N 0.7500 1.1465(7) -0.2500 0.059(5) Uani 1 2 d S . .
N2 N 0.7500 0.7582(7) -0.2500 0.041(3) Uani 1 2 d S . .
N3 N 0.7464(5) 0.9425(5) -0.1536(4) 0.039(2) Uani 1 1 d . . .
N4 N 0.7509(5) 0.9551(5) 0.1546(3) 0.045(3) Uani 1 1 d . . .
N5 N 0.7500 0.7608(7) 0.2500 0.034(3) Uani 1 2 d S . .
N6 N 0.7500 1.1486(7) 0.2500 0.038(3) Uani 1 2 d S . .
N7 N 0.9064(16) 1.5743(13) 0.1501(12) 0.074(8) Uani 0.25 1 d PGDU A 1
C31 C 0.8579(14) 1.525(2) 0.1086(12) 0.059(8) Uani 0.25 1 d PGDU A 1
H31 H 0.8206 1.5688 0.0910 0.059 Uiso 0.25 1 calc PR A 1
C32 C 0.8673(15) 1.407(2) 0.0943(11) 0.072(8) Uani 0.25 1 d PGDU A 1
H32 H 0.8349 1.3762 0.0661 0.072 Uiso 0.25 1 calc PR A 1
C33 C 0.9202(17) 1.3308(14) 0.1179(12) 0.069(8) Uani 0.25 1 d PGDU A 1
C34 C 0.9651(14) 1.3922(18) 0.1581(11) 0.074(8) Uani 0.25 1 d PGDU A 1
H34 H 1.0047 1.3501 0.1734 0.074 Uiso 0.25 1 calc PR A 1
C35 C 0.9601(15) 1.507(2) 0.1790(10) 0.072(8) Uani 0.25 1 d PGDU A 1
H35 H 0.9899 1.5356 0.2095 0.072 Uiso 0.25 1 calc PR A 1
N8 N 0.9411(14) 1.0096(14) 0.0485(13) 0.086(8) Uani 0.25 1 d PGDU A 1
C36 C 0.9687(15) 1.0253(18) 0.1051(13) 0.083(8) Uani 0.25 1 d PGDU A 1
H36 H 0.9973 0.9713 0.1258 0.083 Uiso 0.25 1 calc PR A 1
C37 C 0.9473(15) 1.135(2) 0.1269(10) 0.074(8) Uani 0.25 1 d PGDU A 1
H37 H 0.9518 1.1497 0.1668 0.074 Uiso 0.25 1 calc PR A 1
C38 C 0.9198(14) 1.2217(13) 0.0898(12) 0.057(7) Uani 0.25 1 d PGDU A 1
C39 C 0.9070(14) 1.2012(16) 0.0306(11) 0.067(7) Uani 0.25 1 d PGDU A 1
H39 H 0.8949 1.2628 0.0057 0.067 Uiso 0.25 1 calc PR A 1
C40 C 0.9123(16) 1.089(2) 0.0086(10) 0.068(8) Uani 0.25 1 d PGDU A 1
H40 H 0.8978 1.0692 -0.0295 0.068 Uiso 0.25 1 calc PR A 1
N7A N 0.9142(12) 1.6568(14) 0.1185(7) 0.038(6) Uani 0.25 1 d PGDU B 2
C31A C 0.9476(12) 1.6753(13) 0.0657(8) 0.040(6) Uani 0.25 1 d PGDU B 2
H31A H 0.9790 1.7383 0.0623 0.040 Uiso 0.25 1 calc PR B 2
C32A C 0.9350(13) 1.6010(16) 0.0171(7) 0.039(6) Uani 0.25 1 d PGDU B 2
H32A H 0.9552 1.6157 -0.0188 0.039 Uiso 0.25 1 calc PR B 2
C33A C 0.8906(12) 1.5040(14) 0.0260(6) 0.036(6) Uani 0.25 1 d PGDU B 2
C34A C 0.8563(12) 1.4872(14) 0.0789(8) 0.034(6) Uani 0.25 1 d PGDU B 2
H34A H 0.8230 1.4266 0.0821 0.034 Uiso 0.25 1 calc PR B 2
C35A C 0.8709(13) 1.5593(16) 0.1268(7) 0.042(7) Uani 0.25 1 d PGDU B 2
H35A H 0.8524 1.5428 0.1631 0.042 Uiso 0.25 1 calc PR B 2
N8A N 0.8537(3) 1.2667(3) -0.1122(2) 0.071(7) Uani 0.25 1 d PGDU B 2
C36A C 0.8489(3) 1.2329(3) -0.0536(2) 0.076(8) Uani 0.25 1 d PGDU B 2
H36A H 0.8383 1.1559 -0.0445 0.076 Uiso 0.25 1 calc PR B 2
C37A C 0.8602(3) 1.3154(3) -0.0089(2) 0.074(8) Uani 0.25 1 d PGDU B 2
H37A H 0.8570 1.2930 0.0299 0.074 Uiso 0.25 1 calc PR B 2
C38A C 0.8762(4) 1.4316(4) -0.0227(2) 0.081(8) Uani 0.25 1 d PGDU B 2
C39A C 0.8810(4) 1.4654(4) -0.0813(3) 0.072(8) Uani 0.25 1 d PGDU B 2
H39A H 0.8916 1.5424 -0.0905 0.072 Uiso 0.25 1 calc PR B 2
C40A C 0.8697(4) 1.3830(3) -0.1261(2) 0.096(9) Uani 0.25 1 d PGDU B 2
H40A H 0.8729 1.4053 -0.1649 0.096 Uiso 0.25 1 calc PR B 2
OW1 O 0.8636(3) 0.9589(3) -0.2448(2) 0.0456(19) Uani 1 1 d RU . .
OW2 O 0.6342(3) 0.9531(3) 0.24588(17) 0.050(2) Uani 1 1 d RU . .
OW3 O 0.9304(3) 1.1064(4) -0.1747(2) 0.092(6) Uani 0.50 1 d PRU . .
OW4 O 0.5152(2) 1.0104(3) 0.03680(18) 0.088(5) Uani 0.50 1 d PRU . .
OW5 O 0.5522(3) 0.7762(3) 0.28341(18) 0.043(3) Uani 0.50 1 d PRU . .
OW6 O 0.5278(2) 0.9882(3) 0.15940(18) 0.072(2) Uani 1 1 d RU . .
OW7 O 0.4764(4) 0.1810(4) 0.2312(3) 0.073(3) Uani 1 1 d RU . .

loop_
_atom_site_aniso_label
_atom_site_aniso_U_11
_atom_site_aniso_U_22
_atom_site_aniso_U_33
_atom_site_aniso_U_23
_atom_site_aniso_U_13
_atom_site_aniso_U_12
Zn1 0.0336(9) 0.0210(5) 0.0253(9) 0.0003(6) 0.0003(8) 0.0001(6)
Zn2 0.0588(12) 0.0230(6) 0.0253(9) 0.000 0.0095(9) 0.000
Zn3 0.0580(12) 0.0238(6) 0.0255(9) 0.000 -0.0051(9) 0.000
As1 0.0333(7) 0.0402(4) 0.0526(8) -0.0031(5) 0.0025(6) -0.0016(4)
As2 0.0482(7) 0.0277(4) 0.0355(6) -0.0049(4) -0.0018(6) -0.0073(4)
As3 0.0528(8) 0.0313(4) 0.0340(6) 0.0048(4) 0.0031(6) -0.0129(4)
Mo1 0.0464(6) 0.0255(3) 0.0335(5) 0.0020(3) -0.0038(5) 0.0062(3)
Mo2 0.0467(6) 0.0324(3) 0.0250(5) -0.0012(3) 0.0024(5) -0.0007(4)
Mo3 0.0454(6) 0.0295(3) 0.0338(5) -0.0060(3) 0.0038(5) 0.0086(4)
O1 0.045(4) 0.028(2) 0.030(4) 0.005(2) 0.003(4) -0.005(2)
O2 0.030(4) 0.034(2) 0.039(4) -0.010(3) 0.005(4) -0.002(3)
O3 0.040(4) 0.020(2) 0.039(4) 0.000(2) 0.008(4) -0.004(2)
O4 0.047(5) 0.031(2) 0.028(4) 0.001(3) -0.003(4) 0.001(3)
O5 0.037(4) 0.053(3) 0.018(4) -0.006(3) 0.001(3) 0.000(3)
O6 0.051(5) 0.047(3) 0.038(4) -0.008(3) -0.003(4) -0.014(3)
O7 0.046(5) 0.020(2) 0.042(4) 0.006(2) 0.001(4) -0.006(2)
O8 0.030(4) 0.054(3) 0.046(5) -0.002(3) 0.007(4) -0.011(3)
O9 0.035(4) 0.037(3) 0.042(4) 0.001(3) -0.014(4) 0.010(3)
O10 0.093(6) 0.025(2) 0.049(5) 0.010(3) 0.013(5) 0.008(3)
O11 0.074(6) 0.056(3) 0.030(4) 0.015(3) 0.014(4) -0.002(3)
O12 0.061(5) 0.042(3) 0.042(5) -0.015(3) -0.011(4) 0.010(3)
O13 0.052(5) 0.017(2) 0.042(4) -0.004(2) 0.010(4) 0.010(2)
O14 0.076(6) 0.030(3) 0.062(5) -0.018(3) 0.006(5) 0.015(3)
O15 0.049(5) 0.047(3) 0.057(5) 0.000(3) 0.002(4) 0.014(3)
C1 0.056(9) 0.075(6) 0.033(7) 0.002(5) 0.009(7) 0.032(6)
C2 0.054(9) 0.075(6) 0.035(7) 0.010(5) -0.010(7) 0.012(6)
C3 0.052(8) 0.028(4) 0.031(6) -0.007(4) 0.013(6) -0.003(4)
C4 0.049(7) 0.029(4) 0.037(6) 0.001(4) 0.008(6) 0.020(4)
C5 0.041(7) 0.032(4) 0.026(6) 0.009(4) -0.003(5) 0.008(4)
C6 0.077(9) 0.035(4) 0.024(6) 0.004(4) -0.008(6) 0.011(5)
C7 0.081(9) 0.041(4) 0.024(6) 0.001(4) 0.000(6) 0.023(5)
C8 0.041(7) 0.040(4) 0.043(7) -0.006(4) -0.003(6) -0.001(4)
C9 0.092(10) 0.060(5) 0.017(6) 0.000(5) -0.007(6) 0.021(6)
C10 0.083(9) 0.039(4) 0.029(6) 0.013(4) 0.006(7) 0.032(5)
C11 0.086(8) 0.056(5) 0.082(7) 0.007(5) 0.045(7) 0.015(5)
C12 0.096(8) 0.042(4) 0.081(7) 0.009(5) 0.034(7) 0.001(5)
C13 0.055(7) 0.035(4) 0.038(6) 0.001(4) 0.019(6) -0.006(4)
C14 0.089(10) 0.033(4) 0.069(9) -0.018(5) 0.042(9) -0.007(5)
C15 0.056(10) 0.043(6) 0.026(8) 0.000 0.015(8) 0.000
C16 0.068(12) 0.045(7) 0.040(10) 0.000 0.028(10) 0.000
C17 0.040(7) 0.031(4) 0.043(7) -0.005(4) -0.010(6) -0.010(4)
C18 0.042(7) 0.031(4) 0.037(6) -0.013(4) -0.024(5) 0.003(4)
C19 0.052(10) 0.016(5) 0.029(8) 0.000 -0.006(8) 0.000
C20 0.066(12) 0.037(6) 0.036(10) 0.000 0.009(9) 0.000
C21 0.040(7) 0.015(3) 0.060(7) 0.003(4) -0.002(6) -0.005(4)
C22 0.035(7) 0.039(4) 0.056(8) -0.003(5) -0.010(6) -0.008(4)
N1 0.110(12) 0.025(5) 0.043(8) 0.000 0.031(9) 0.000
N2 0.055(9) 0.035(5) 0.033(7) 0.000 0.003(7) 0.000
N3 0.054(7) 0.034(3) 0.031(5) -0.010(3) 0.007(5) 0.001(4)
N4 0.069(7) 0.030(3) 0.038(5) -0.016(3) 0.014(5) 0.010(4)
N5 0.042(8) 0.029(5) 0.029(7) 0.000 -0.015(6) 0.000
N6 0.049(9) 0.035(5) 0.032(7) 0.000 0.010(7) 0.000
N7 0.070(11) 0.076(10) 0.077(12) -0.007(8) 0.002(8) -0.001(8)
C31 0.050(11) 0.071(9) 0.058(11) 0.006(9) 0.012(8) -0.003(8)
C32 0.066(11) 0.076(10) 0.072(12) -0.002(8) 0.002(8) -0.004(9)
C33 0.067(12) 0.067(10) 0.072(12) 0.006(8) 0.007(9) -0.004(8)
C34 0.073(12) 0.075(10) 0.073(12) 0.001(9) 0.000(8) 0.001(8)
C35 0.071(11) 0.077(10) 0.068(12) 0.000(8) 0.001(8) -0.001(9)
N8 0.092(12) 0.083(10) 0.084(10) 0.002(8) -0.007(9) 0.006(9)
C36 0.089(13) 0.073(10) 0.085(11) -0.002(9) -0.008(9) -0.003(9)
C37 0.070(13) 0.075(10) 0.076(10) 0.005(7) 0.002(9) 0.007(9)
C38 0.054(12) 0.059(9) 0.061(10) 0.005(7) 0.013(9) -0.019(8)
C39 0.066(13) 0.068(9) 0.068(10) -0.004(8) -0.001(9) -0.008(9)
C40 0.071(13) 0.064(10) 0.069(10) 0.000(7) 0.006(9) -0.009(9)
N7A 0.038(10) 0.036(8) 0.038(9) -0.010(7) -0.003(8) 0.017(7)
C31A 0.044(11) 0.033(9) 0.042(10) -0.002(7) -0.005(8) 0.000(8)
C32A 0.034(11) 0.042(9) 0.039(9) -0.009(7) 0.004(9) 0.004(8)
C33A 0.042(11) 0.034(9) 0.033(9) -0.008(8) -0.002(9) 0.001(8)
C34A 0.026(11) 0.035(9) 0.042(10) -0.005(7) 0.003(8) 0.011(8)
C35A 0.038(11) 0.054(10) 0.034(9) -0.006(8) 0.004(9) 0.005(8)
N8A 0.067(12) 0.077(9) 0.071(9) -0.018(8) 0.011(9) 0.020(9)
C36A 0.072(13) 0.076(10) 0.078(10) -0.009(7) 0.003(10) 0.008(9)
C37A 0.073(13) 0.079(10) 0.070(10) -0.002(7) -0.001(10) -0.008(9)
C38A 0.083(14) 0.078(10) 0.082(10) -0.002(8) 0.003(10) 0.001(9)
C39A 0.070(13) 0.072(10) 0.076(11) -0.004(7) 0.013(10) 0.006(9)
C40A 0.104(14) 0.097(10) 0.086(10) -0.001(7) -0.012(10) -0.002(10)
OW1 0.061(5) 0.039(3) 0.037(4) -0.001(3) 0.008(4) -0.009(3)
OW2 0.055(5) 0.035(3) 0.058(5) 0.004(3) -0.007(4) 0.000(3)
OW3 0.081(9) 0.109(8) 0.088(10) -0.018(7) 0.006(8) -0.025(7)
OW4 0.110(9) 0.077(6) 0.079(9) 0.009(7) 0.007(8) 0.004(7)
OW5 0.051(7) 0.048(5) 0.030(7) 0.001(5) -0.002(6) -0.022(5)
OW6 0.083(6) 0.062(3) 0.072(5) 0.003(4) -0.011(5) -0.006(4)
OW7 0.075(6) 0.070(3) 0.074(6) 0.022(4) -0.003(5) -0.017(4)

loop_
_atom_type_symbol
_atom_type_description
_atom_type_scat_dispersion_real
_atom_type_scat_dispersion_imag
_atom_type_scat_source
C C 0.0033 0.0016 'International Tables Vol C Tables 4.2.6.8 and 6.1.1.4'
H H 0.0000 0.0000 'International Tables Vol C Tables 4.2.6.8 and 6.1.1.4'
N N 0.0061 0.0033 'International Tables Vol C Tables 4.2.6.8 and 6.1.1.4'
O O 0.0106 0.0060 'International Tables Vol C Tables 4.2.6.8 and 6.1.1.4'
Zn Zn 0.2839 1.4301 'International Tables Vol C Tables 4.2.6.8 and 6.1.1.4'
As As 0.0499 2.0058 'International Tables Vol C Tables 4.2.6.8 and 6.1.1.4'
Mo Mo -1.6832 0.6857 'International Tables Vol C Tables 4.2.6.8 and 6.1.1.4'

loop_
_geom_angle_atom_site_label_1
_geom_angle_atom_site_label_2
_geom_angle_atom_site_label_3
_geom_angle
_geom_angle_site_symmetry_1
_geom_angle_site_symmetry_3
_geom_angle_publ_flag
O3 Zn1 O3 180.0(3) . 3_665 ?
O3 Zn1 O1 93.8(2) . 3_665 ?
O3 Zn1 O1 86.2(2) 3_665 3_665 ?
O3 Zn1 O1 86.2(2) . . ?
O3 Zn1 O1 93.8(2) 3_665 . ?
O1 Zn1 O1 180.0(3) 3_665 . ?
O3 Zn1 O2 93.6(2) . . ?
O3 Zn1 O2 86.4(2) 3_665 . ?
O1 Zn1 O2 92.4(2) 3_665 . ?
O1 Zn1 O2 87.6(2) . . ?
O3 Zn1 O2 86.4(2) . 3_665 ?
O3 Zn1 O2 93.6(2) 3_665 3_665 ?
O1 Zn1 O2 87.6(2) 3_665 3_665 ?
O1 Zn1 O2 92.4(2) . 3_665 ?
O2 Zn1 O2 180.00(10) . 3_665 ?
OW1 Zn2 OW1 175.0(3) . 2_654 ?
OW1 Zn2 N1 87.48(11) . . ?
OW1 Zn2 N1 87.48(15) 2_654 . ?
OW1 Zn2 N2 92.52(11) . . ?
OW1 Zn2 N2 92.52(15) 2_654 . ?
N1 Zn2 N2 180.000(1) . . ?
OW1 Zn2 N3 90.8(3) . . ?
OW1 Zn2 N3 89.4(3) 2_654 . ?
N1 Zn2 N3 92.50(15) . . ?
N2 Zn2 N3 87.50(15) . . ?
OW1 Zn2 N3 89.4(3) . 2_654 ?
OW1 Zn2 N3 90.8(3) 2_654 2_654 ?
N1 Zn2 N3 92.50(15) . 2_654 ?
N2 Zn2 N3 87.50(15) . 2_654 ?
N3 Zn2 N3 175.0(3) . 2_654 ?
OW2 Zn3 OW2 177.6(2) . 2_655 ?
OW2 Zn3 N6 91.22(9) . . ?
OW2 Zn3 N6 91.22(16) 2_655 . ?
OW2 Zn3 N4 90.1(2) . . ?
OW2 Zn3 N4 89.9(3) 2_655 . ?
N6 Zn3 N4 90.60(15) . . ?
OW2 Zn3 N4 89.9(2) . 2_655 ?
OW2 Zn3 N4 90.1(3) 2_655 2_655 ?
N6 Zn3 N4 90.60(15) . 2_655 ?
N4 Zn3 N4 178.8(3) . 2_655 ?
OW2 Zn3 N5 88.78(9) . . ?
OW2 Zn3 N5 88.78(16) 2_655 . ?
N6 Zn3 N5 180.000(2) . . ?
N4 Zn3 N5 89.40(15) . . ?
N4 Zn3 N5 89.40(15) 2_655 . ?
O2 As1 O6 98.3(2) . . ?
O2 As1 O8 102.2(3) . 3_665 ?
O6 As1 O8 99.3(3) . 3_665 ?
O6 As2 O7 98.1(3) . 3_665 ?
O6 As2 O3 100.8(2) . . ?
O7 As2 O3 98.5(3) 3_665 . ?
O8 As3 O1 99.4(2) . . ?
O8 As3 O7 99.9(3) . . ?
O1 As3 O7 99.6(2) . . ?
O9 Mo1 O10 105.1(3) . . ?
O9 Mo1 O4 98.4(3) . . ?
O10 Mo1 O4 100.9(2) . . ?
O9 Mo1 O13 102.1(3) . 3_665 ?
O10 Mo1 O13 96.3(3) . 3_665 ?
O4 Mo1 O13 148.7(3) . 3_665 ?
O9 Mo1 O2 89.8(2) . . ?
O10 Mo1 O2 162.7(3) . . ?
O4 Mo1 O2 85.36(19) . . ?
O13 Mo1 O2 71.42(19) 3_665 . ?
O9 Mo1 O1 162.31(18) . . ?
O10 Mo1 O1 90.6(3) . . ?
O4 Mo1 O1 70.1(2) . . ?
O13 Mo1 O1 83.9(2) 3_665 . ?
O2 Mo1 O1 76.21(18) . . ?
O12 Mo2 O11 105.9(3) . . ?
O12 Mo2 O5 100.4(3) . . ?
O11 Mo2 O5 98.7(3) . . ?
O12 Mo2 O4 98.6(3) . . ?
O11 Mo2 O4 100.7(3) . . ?
O5 Mo2 O4 147.9(3) . . ?
O12 Mo2 O3 89.8(2) . . ?
O11 Mo2 O3 163.3(3) . . ?
O5 Mo2 O3 72.3(2) . . ?
O4 Mo2 O3 82.1(2) . . ?
O12 Mo2 O1 162.0(2) . . ?
O11 Mo2 O1 90.5(2) . . ?
O5 Mo2 O1 84.0(2) . . ?
O4 Mo2 O1 70.5(2) . . ?
O3 Mo2 O1 74.81(16) . . ?
O15 Mo3 O14 106.0(3) . . ?
O15 Mo3 O13 100.1(3) . . ?
O14 Mo3 O13 99.7(3) . . ?
O15 Mo3 O5 97.5(3) . . ?
O14 Mo3 O5 101.0(3) . . ?
O13 Mo3 O5 147.82(18) . . ?
O15 Mo3 O2 90.4(3) . 3_665 ?
O14 Mo3 O2 162.4(2) . 3_665 ?
O13 Mo3 O2 70.55(18) . 3_665 ?
O5 Mo3 O2 82.7(2) . 3_665 ?
O15 Mo3 O3 162.6(2) . . ?
O14 Mo3 O3 89.6(3) . . ?
O13 Mo3 O3 84.5(2) . . ?
O5 Mo3 O3 71.3(2) . . ?
O2 Mo3 O3 75.2(2) 3_665 . ?
As3 O1 Zn1 127.8(4) . . ?
As3 O1 Mo1 116.0(2) . . ?
Zn1 O1 Mo1 98.00(19) . . ?
As3 O1 Mo2 116.5(2) . . ?
Zn1 O1 Mo2 99.49(17) . . ?
Mo1 O1 Mo2 92.1(3) . . ?
As1 O2 Zn1 126.7(2) . . ?
As1 O2 Mo3 116.0(2) . 3_665 ?
Zn1 O2 Mo3 99.0(3) . 3_665 ?
As1 O2 Mo1 117.7(4) . . ?
Zn1 O2 Mo1 98.21(17) . . ?
Mo3 O2 Mo1 92.69(15) 3_665 . ?
As2 O3 Zn1 126.3(2) . . ?
As2 O3 Mo2 116.4(3) . . ?
Zn1 O3 Mo2 99.50(15) . . ?
As2 O3 Mo3 117.22(19) . . ?
Zn1 O3 Mo3 99.4(3) . . ?
Mo2 O3 Mo3 91.29(16) . . ?
Mo2 O4 Mo1 124.3(3) . . ?
Mo2 O5 Mo3 121.6(3) . . ?
As2 O6 As1 132.7(5) . . ?
As2 O7 As3 132.1(2) 3_665 . ?
As3 O8 As1 129.0(3) . 3_665 ?
Mo1 O13 Mo3 122.7(2) 3_665 . ?
N3 C1 C2 124.9(9) . . ?
N3 C1 H1A 117.5 . . ?
C2 C1 H1A 117.5 . . ?
C1 C2 C3 119.2(12) . . ?
C1 C2 H2A 120.4 . . ?
C3 C2 H2A 120.4 . . ?
C4 C3 C2 115.9(10) . . ?
C4 C3 C8 122.9(8) . . ?
C2 C3 C8 121.2(11) . . ?
C5 C4 C3 120.6(8) . . ?
C5 C4 H4A 119.7 . . ?
C3 C4 H4A 119.7 . . ?
N3 C5 C4 123.0(10) . . ?
N3 C5 H5A 118.5 . . ?
C4 C5 H5A 118.5 . . ?
N4 C6 C7 124.5(9) . . ?
N4 C6 H6A 117.7 . . ?
C7 C6 H6A 117.7 . . ?
C8 C7 C6 119.6(8) . . ?
C8 C7 H7A 120.2 . . ?
C6 C7 H7A 120.2 . . ?
C7 C8 C9 115.6(9) . . ?
C7 C8 C3 123.4(8) . . ?
C9 C8 C3 121.0(9) . . ?
C8 C9 C10 121.0(10) . . ?
C8 C9 H9A 119.5 . . ?
C10 C9 H9A 119.5 . . ?
N4 C10 C9 123.5(8) . . ?
N4 C10 H10A 118.2 . . ?
C9 C10 H10A 118.2 . . ?
N1 C11 C12 125.3(9) . . ?
N1 C11 H11A 117.3 . . ?
C12 C11 H11A 117.3 . . ?
C16 C12 C11 118.4(8) 1_565 . ?
C14 C13 N2 123.5(7) . . ?
C14 C13 H13A 118.2 . . ?
N2 C13 H13A 118.2 . . ?
C13 C14 C15 120.4(8) . . ?
C13 C14 H14A 119.8 . . ?
C15 C14 H14A 119.8 . . ?
C14 C15 C14 116.2(9) 2_654 . ?
C14 C15 C16 121.9(5) 2_654 . ?
C14 C15 C16 121.9(5) . . ?
C12 C16 C12 117.1(10) 1_545 2_644 ?
C12 C16 C15 121.4(5) 1_545 . ?
C12 C16 C15 121.4(5) 2_644 . ?
N5 C17 C18 120.3(11) . . ?
N5 C17 H17A 119.9 . . ?
C18 C17 H17A 119.9 . . ?
C19 C18 C17 122.0(10) . . ?
C19 C18 H18A 119.0 . . ?
C17 C18 H18A 119.0 . . ?
C18 C19 C18 115.0(10) 2_655 . ?
C18 C19 C20 122.5(5) 2_655 . ?
C18 C19 C20 122.5(5) . . ?
C22 C20 C22 117.3(10) 2_645 1_545 ?
C22 C20 C19 121.3(5) 2_645 . ?
C22 C20 C19 121.3(5) 1_545 . ?
N6 C21 C22 124.7(9) . . ?
N6 C21 H21A 117.6 . . ?
C22 C21 H21A 117.6 . . ?
C21 C22 C20 118.5(9) . 1_565 ?
C11 N1 C11 114.7(10) . 2_654 ?
C11 N1 Zn2 122.7(5) . . ?
C11 N1 Zn2 122.7(5) 2_654 . ?
C13 N2 C13 116.1(8) . 2_654 ?
C13 N2 Zn2 122.0(4) . . ?
C13 N2 Zn2 122.0(4) 2_654 . ?
C1 N3 C5 116.4(9) . . ?
C1 N3 Zn2 120.8(6) . . ?
C5 N3 Zn2 122.7(7) . . ?
C10 N4 C6 115.8(8) . . ?
C10 N4 Zn3 122.2(5) . . ?
C6 N4 Zn3 122.1(7) . . ?
C17 N5 C17 120.1(11) . 2_655 ?
C17 N5 Zn3 119.9(5) . . ?
C17 N5 Zn3 119.9(5) 2_655 . ?
C21 N6 C21 116.3(9) 2_655 . ?
C21 N6 Zn3 121.9(4) 2_655 . ?
C21 N6 Zn3 121.9(4) . . ?
C31 N7 C35 121.1 . . ?
N7 C31 C32 118.1 . . ?
N7 C31 H31 121.0 . . ?
C32 C31 H31 121.0 . . ?
C33 C32 C31 126.8 . . ?
C33 C32 H32 116.6 . . ?
C31 C32 H32 116.6 . . ?
C34 C33 C32 108.8 . . ?
C34 C33 C38 138(2) . . ?
C32 C33 C38 113(2) . . ?
C33 C34 C35 130.6 . . ?
C33 C34 H34 114.7 . . ?
C35 C34 H34 114.7 . . ?
N7 C35 C34 114.2 . . ?
N7 C35 H35 122.9 . . ?
C34 C35 H35 122.9 . . ?
C40 N8 C36 130.6 . . ?
N8 C36 C37 110.5 . . ?
N8 C36 H36 124.7 . . ?
C37 C36 H36 124.7 . . ?
C38 C37 C36 121.1 . . ?
C38 C37 H37 119.4 . . ?
C36 C37 H37 119.4 . . ?
C37 C38 C39 121.5 . . ?
C37 C38 C33 111(2) . . ?
C39 C38 C33 127(2) . . ?
C40 C39 C38 120.1 . . ?
C40 C39 H39 120.0 . . ?
C38 C39 H39 120.0 . . ?
N8 C40 C39 113.6 . . ?
N8 C40 H40 123.2 . . ?
C39 C40 H40 123.2 . . ?
C35A N7A C31A 121.0 . . ?
N7A C31A C32A 121.9 . . ?
N7A C31A H31A 119.1 . . ?
C32A C31A H31A 119.1 . . ?
C33A C32A C31A 116.2 . . ?
C33A C32A H32A 121.9 . . ?
C31A C32A H32A 121.9 . . ?
C32A C33A C34A 121.3 . . ?
C32A C33A C38A 116.4(12) . . ?
C34A C33A C38A 121.9(12) . . ?
C35A C34A C33A 121.5 . . ?
C35A C34A H34A 119.3 . . ?
C33A C34A H34A 119.3 . . ?
N7A C35A C34A 117.6 . . ?
N7A C35A H35A 121.2 . . ?
C34A C35A H35A 121.2 . . ?
C36A N8A C40A 120.0 . . ?
C37A C36A N8A 120.0 . . ?
C37A C36A H36A 120.0 . . ?
N8A C36A H36A 120.0 . . ?
C38A C37A C36A 120.0 . . ?
C38A C37A H37A 120.0 . . ?
C36A C37A H37A 120.0 . . ?
C37A C38A C39A 120.0 . . ?
C37A C38A C33A 114.5(8) . . ?
C39A C38A C33A 125.4(8) . . ?
C40A C39A C38A 120.0 . . ?
C40A C39A H39A 120.0 . . ?
C38A C39A H39A 120.0 . . ?
C39A C40A N8A 120.0 . . ?
C39A C40A H40A 120.0 . . ?
N8A C40A H40A 120.0 . . ?

loop_
_geom_bond_atom_site_label_1
_geom_bond_atom_site_label_2
_geom_bond_distance
_geom_bond_site_symmetry_2
_geom_bond_publ_flag
Zn1 O3 2.070(5) . ?
Zn1 O3 2.070(5) 3_665 ?
Zn1 O1 2.063(5) 3_665 ?
Zn1 O1 2.063(5) . ?
Zn1 O2 2.089(6) . ?
Zn1 O2 2.089(6) 3_665 ?
Zn2 OW1 2.085(6) . ?
Zn2 OW1 2.085(6) 2_654 ?
Zn2 N1 2.243(8) . ?
Zn2 N2 2.211(8) . ?
Zn2 N3 2.215(8) . ?
Zn2 N3 2.215(8) 2_654 ?
Zn3 OW2 2.123(5) . ?
Zn3 OW2 2.123(5) 2_655 ?
Zn3 N6 2.197(8) . ?
Zn3 N4 2.189(8) . ?
Zn3 N4 2.189(8) 2_655 ?
Zn3 N5 2.252(8) . ?
As1 O2 1.763(5) . ?
As1 O6 1.764(5) . ?
As1 O8 1.790(7) 3_665 ?
As2 O6 1.768(6) . ?
As2 O7 1.775(6) 3_665 ?
As2 O3 1.773(5) . ?
As3 O8 1.775(6) . ?
As3 O1 1.773(5) . ?
As3 O7 1.772(6) . ?
Mo1 O9 1.685(6) . ?
Mo1 O10 1.731(5) . ?
Mo1 O4 1.902(5) . ?
Mo1 O13 1.899(6) 3_665 ?
Mo1 O2 2.313(5) . ?
Mo1 O1 2.343(6) . ?
Mo2 O12 1.709(6) . ?
Mo2 O11 1.713(5) . ?
Mo2 O5 1.888(7) . ?
Mo2 O4 1.901(5) . ?
Mo2 O3 2.321(5) . ?
Mo2 O1 2.328(6) . ?
Mo3 O15 1.665(7) . ?
Mo3 O14 1.706(6) . ?
Mo3 O13 1.929(5) . ?
Mo3 O5 1.927(5) . ?
Mo3 O2 2.330(5) 3_665 ?
Mo3 O3 2.336(6) . ?
O2 Mo3 2.330(5) 3_665 ?
O7 As2 1.775(6) 3_665 ?
O8 As1 1.790(7) 3_665 ?
O13 Mo1 1.899(6) 3_665 ?
C1 N3 1.326(15) . ?
C1 C2 1.345(15) . ?
C1 H1A 0.9300 . ?
C2 C3 1.430(12) . ?
C2 H2A 0.9300 . ?
C3 C4 1.382(15) . ?
C3 C8 1.461(13) . ?
C4 C5 1.363(12) . ?
C4 H4A 0.9300 . ?
C5 N3 1.359(9) . ?
C5 H5A 0.9300 . ?
C6 N4 1.357(9) . ?
C6 C7 1.352(13) . ?
C6 H6A 0.9300 . ?
C7 C8 1.373(14) . ?
C7 H7A 0.9300 . ?
C8 C9 1.425(11) . ?
C9 C10 1.330(13) . ?
C9 H9A 0.9300 . ?
C10 N4 1.330(12) . ?
C10 H10A 0.9300 . ?
C11 N1 1.294(9) . ?
C11 C12 1.363(12) . ?
C11 H11A 0.9300 . ?
C12 C16 1.357(9) 1_565 ?
C13 C14 1.323(10) . ?
C13 N2 1.333(7) . ?
C13 H13A 0.9300 . ?
C14 C15 1.375(9) . ?
C14 H14A 0.9300 . ?
C15 C14 1.375(9) 2_654 ?
C15 C16 1.497(14) . ?
C16 C12 1.357(9) 1_545 ?
C16 C12 1.357(9) 2_644 ?
C17 N5 1.308(10) . ?
C17 C18 1.383(9) . ?
C17 H17A 0.9300 . ?
C18 C19 1.357(10) . ?
C18 H18A 0.9300 . ?
C19 C18 1.357(10) 2_655 ?
C19 C20 1.471(13) . ?
C20 C22 1.374(10) 2_645 ?
C20 C22 1.374(10) 1_545 ?
C21 N6 1.301(9) . ?
C21 C22 1.388(10) . ?
C21 H21A 0.9300 . ?
C22 C20 1.374(10) 1_565 ?
N1 C11 1.294(9) 2_654 ?
N2 C13 1.333(7) 2_654 ?
N5 C17 1.308(10) 2_655 ?
N6 C21 1.301(9) 2_655 ?
N7 C31 1.396(4) . ?
N7 C35 1.399(4) . ?
C31 C32 1.405(4) . ?
C31 H31 0.9300 . ?
C32 C33 1.401(4) . ?
C32 H32 0.9300 . ?
C33 C34 1.400(4) . ?
C33 C38 1.407(10) . ?
C34 C35 1.405(4) . ?
C34 H34 0.9300 . ?
C35 H35 0.9300 . ?
N8 C40 1.383(4) . ?
N8 C36 1.386(4) . ?
C36 C37 1.419(4) . ?
C36 H36 0.9300 . ?
C37 C38 1.389(4) . ?
C37 H37 0.9300 . ?
C38 C39 1.390(4) . ?
C39 C40 1.387(4) . ?
C39 H39 0.9300 . ?
C40 H40 0.9300 . ?
N7A C35A 1.390(4) . ?
N7A C31A 1.394(4) . ?
C31A C32A 1.415(4) . ?
C31A H31A 0.9300 . ?
C32A C33A 1.399(4) . ?
C32A H32A 0.9300 . ?
C33A C34A 1.402(4) . ?
C33A C38A 1.410(9) . ?
C34A C35A 1.392(4) . ?
C34A H34A 0.9300 . ?
C35A H35A 0.9300 . ?
N8A C36A 1.4047 . ?
N8A C40A 1.4047 . ?
C36A C37A 1.4047 . ?
C36A H36A 0.9300 . ?
C37A C38A 1.4046 . ?
C37A H37A 0.9300 . ?
C38A C39A 1.4047 . ?
C39A C40A 1.4047 . ?
C39A H39A 0.9300 . ?
C40A H40A 0.9300 . ?
OW4 OW4 1.773(9) 3_675 ?
